data_4512086
loop_
_publ_author_name
'Knorr, Michael'
'Khatyr, Abderrahim'
'Dini Aleo, Ahmed'
'El Yaagoubi, Anass'
'Strohmann, Carsten'
'Kubicki, Marek M.'
'Rousselin, Yoann'
'Aly, Shawkat M.'
'Fortin, Daniel'
'Lapprand, Antony'
'Harvey, Pierre D.'

_publ_section_title
;
 Copper(I) Halides (X = Br, I) Coordinated to Bis(arylthio)methane
 Ligands: Aryl Substitution and Halide Effects on the Dimensionality,
 Cluster Size, and Luminescence Properties of the Coordination Polymers
;
_journal_issue 11
_journal_name_full 'Crystal Growth &amp; Design'
_journal_page_first 5373
_journal_paper_doi 10.1021/cg500905z
_journal_volume 14
_journal_year 2014
_chemical_formula_moiety 'C13 H12 Cu2 I2 S2'
_chemical_formula_sum 'C13 H12 Cu2 I2 S2'
_chemical_formula_weight 613.23
_chemical_name_systematic
;
 ?
;
_space_group_IT_number 15
_symmetry_cell_setting monoclinic
_symmetry_space_group_name_Hall '-C 2yc'
_symmetry_space_group_name_H-M 'C 1 2/c 1'
_atom_sites_solution_hydrogens geom
_atom_sites_solution_primary direct
_atom_sites_solution_secondary difmap
_audit_creation_method SHELXL-97
_cell_angle_alpha 90.00
_cell_angle_beta 119.6280(10)
_cell_angle_gamma 90.00
_cell_formula_units_Z 8
_cell_length_a 21.0230(5)
_cell_length_b 11.6821(3)
_cell_length_c 15.6172(4)
_cell_measurement_reflns_used 3972
_cell_measurement_temperature 195(2)
_cell_measurement_theta_max 27.485
_cell_measurement_theta_min 0.998
_cell_volume 3334.00(15)
_computing_cell_refinement 'HKL Scalepack (Otwinowski & Minor 1997)'
_computing_data_collection 'Collect (Bruker AXS BV, 1997-2004)'
_computing_data_reduction 'HKL Denzo and Scalepack (Otwinowski & Minor 1997)'
_computing_molecular_graphics 'ORTEP3 (Farrugia,1997)'
_computing_publication_material 'WinGX publication routines (Farrugia, 1999)'
_computing_structure_refinement 'SHELXL-97 (Sheldrick, 1997)'
_computing_structure_solution 'SUPERFLIP (Palatinus et al., 2007)'
_diffrn_ambient_temperature 195(2)
_diffrn_measured_fraction_theta_full 0.998
_diffrn_measured_fraction_theta_max 0.998
_diffrn_measurement_device_type 'Bruker-Nonius Kappa APEX II'
_diffrn_measurement_method 'CCD rotation images, thick slices'
_diffrn_radiation_monochromator graphite
_diffrn_radiation_source 'fine-focus sealed tube'
_diffrn_radiation_type MoK\a
_diffrn_radiation_wavelength 0.71073
_diffrn_reflns_av_R_equivalents 0.0553
_diffrn_reflns_av_sigmaI/netI 0.0302
_diffrn_reflns_limit_h_max 27
_diffrn_reflns_limit_h_min -27
_diffrn_reflns_limit_k_max 15
_diffrn_reflns_limit_k_min -15
_diffrn_reflns_limit_l_max 20
_diffrn_reflns_limit_l_min -20
_diffrn_reflns_number 18365
_diffrn_reflns_theta_full 27.49
_diffrn_reflns_theta_max 27.49
_diffrn_reflns_theta_min 2.71
_exptl_absorpt_coefficient_mu 6.489
_exptl_absorpt_correction_T_max 0.5332
_exptl_absorpt_correction_T_min 0.2756
_exptl_absorpt_correction_type multi-scan
_exptl_absorpt_process_details 'R.H. Blessing, Acta Cryst. (1995), a51, 33-38'
_exptl_crystal_colour colourless
_exptl_crystal_density_diffrn 2.443
_exptl_crystal_density_method 'not measured'
_exptl_crystal_description Prism
_exptl_crystal_F_000 2288
_exptl_crystal_size_max 0.25
_exptl_crystal_size_mid 0.10
_exptl_crystal_size_min 0.08
_refine_diff_density_max 0.600
_refine_diff_density_min -1.022
_refine_diff_density_rms 0.156
_refine_ls_extinction_method none
_refine_ls_goodness_of_fit_ref 1.101
_refine_ls_hydrogen_treatment noref
_refine_ls_matrix_type full
_refine_ls_number_parameters 172
_refine_ls_number_reflns 3826
_refine_ls_number_restraints 0
_refine_ls_restrained_S_all 1.101
_refine_ls_R_factor_all 0.0329
_refine_ls_R_factor_gt 0.0290
_refine_ls_shift/su_max 0.001
_refine_ls_shift/su_mean 0.000
_refine_ls_structure_factor_coef Fsqd
_refine_ls_weighting_details 'calc w=1/[\s^2^(Fo^2^)+(0.0223P)^2^+17.7747P] where P=(Fo^2^+2Fc^2^)/3'
_refine_ls_weighting_scheme calc
_refine_ls_wR_factor_gt 0.0630
_refine_ls_wR_factor_ref 0.0653
_reflns_number_gt 3509
_reflns_number_total 3826
_reflns_threshold_expression >2sigma(I)
_cod_data_source_file cg500905z_si_002.cif
_cod_data_source_block 12mk2105_195k_1A
_cod_depositor_comments 'Adding full bibliography for 4512075--4512092.cif.'
_cod_original_cell_volume 3334.00(14)
_cod_original_sg_symbol_H-M 'C 2/c'
_cod_database_code 4512086

loop_
_symmetry_equiv_pos_as_xyz
'x, y, z'
'-x, y, -z+1/2'
'x+1/2, y+1/2, z'
'-x+1/2, y+1/2, -z+1/2'
'-x, -y, -z'
'x, -y, z-1/2'
'-x+1/2, -y+1/2, -z'
'x+1/2, -y+1/2, z-1/2'

loop_
_atom_site_label
_atom_site_type_symbol
_atom_site_fract_x
_atom_site_fract_y
_atom_site_fract_z
_atom_site_U_iso_or_equiv
_atom_site_adp_type
_atom_site_occupancy
_atom_site_symmetry_multiplicity
_atom_site_calc_flag
_atom_site_refinement_flags
C1 C 0.2164(3) -0.3378(4) 0.2929(3) 0.0325(9) Uani 1 1 d .
H1 H 0.2533 -0.2821 0.3274 0.039 Uiso 1 1 calc R
C2 C 0.2296(3) -0.4520(4) 0.3189(4) 0.0418(11) Uani 1 1 d .
H2 H 0.2754 -0.4744 0.3727 0.050 Uiso 1 1 calc R
C3 C 0.1775(3) -0.5331(4) 0.2680(4) 0.0445(12) Uani 1 1 d .
H3 H 0.1876 -0.6115 0.2857 0.053 Uiso 1 1 calc R
C4 C 0.1102(3) -0.5011(4) 0.1907(4) 0.0449(12) Uani 1 1 d .
H4 H 0.0743 -0.5578 0.1553 0.054 Uiso 1 1 calc R
C5 C 0.0947(2) -0.3868(4) 0.1646(4) 0.0346(10) Uani 1 1 d .
H5 H 0.0480 -0.3646 0.1127 0.042 Uiso 1 1 calc R
C6 C 0.1484(2) -0.3052(3) 0.2155(3) 0.0210(7) Uani 1 1 d .
C7 C -0.0857(2) 0.1480(3) -0.0558(2) 0.0206(7) Uani 1 1 d .
H7A H -0.0473 0.2078 -0.0309 0.025 Uiso 1 1 calc R
H7B H -0.0607 0.0729 -0.0369 0.025 Uiso 1 1 calc R
C8 C -0.1486(2) 0.3165(3) 0.0082(3) 0.0204(7) Uani 1 1 d .
C9 C -0.2142(2) 0.3647(3) -0.0621(3) 0.0262(8) Uani 1 1 d .
H9 H -0.2524 0.3176 -0.1090 0.031 Uiso 1 1 calc R
C10 C -0.2232(3) 0.4819(4) -0.0632(4) 0.0358(10) Uani 1 1 d .
H10 H -0.2677 0.5157 -0.1116 0.043 Uiso 1 1 calc R
C11 C -0.1680(3) 0.5505(4) 0.0059(4) 0.0412(11) Uani 1 1 d .
H11 H -0.1746 0.6311 0.0046 0.049 Uiso 1 1 calc R
C12 C -0.1034(3) 0.5018(4) 0.0765(4) 0.0388(11) Uani 1 1 d .
H12 H -0.0658 0.5488 0.1243 0.047 Uiso 1 1 calc R
C13 C -0.0933(2) 0.3840(4) 0.0779(3) 0.0316(9) Uani 1 1 d .
H13 H -0.0488 0.3503 0.1263 0.038 Uiso 1 1 calc R
Cu1 Cu 0.05241(3) -0.07925(5) 0.22678(4) 0.02780(12) Uani 1 1 d .
Cu2 Cu -0.05581(3) 0.09045(5) 0.15733(3) 0.02697(12) Uani 1 1 d .
I1 I 0.081300(13) 0.14497(2) 0.199517(17) 0.02252(7) Uani 1 1 d .
I2 I -0.083733(14) -0.13522(2) 0.093111(17) 0.02472(7) Uani 1 1 d .
S1 S 0.13628(5) -0.15646(8) 0.18889(7) 0.02180(19) Uani 1 1 d .
S2 S -0.13925(5) 0.16488(8) 0.00599(6) 0.02033(18) Uani 1 1 d .

loop_
_atom_site_aniso_label
_atom_site_aniso_U_11
_atom_site_aniso_U_22
_atom_site_aniso_U_33
_atom_site_aniso_U_23
_atom_site_aniso_U_13
_atom_site_aniso_U_12
C1 0.034(2) 0.035(2) 0.0233(19) 0.0030(17) 0.0097(18) 0.0060(19)
C2 0.045(3) 0.043(3) 0.034(2) 0.013(2) 0.017(2) 0.020(2)
C3 0.055(3) 0.027(2) 0.060(3) 0.018(2) 0.035(3) 0.016(2)
C4 0.047(3) 0.029(3) 0.067(3) 0.004(2) 0.035(3) -0.004(2)
C5 0.028(2) 0.034(2) 0.044(3) 0.009(2) 0.018(2) 0.0034(18)
C6 0.0242(18) 0.0213(19) 0.0231(17) 0.0034(14) 0.0158(16) 0.0049(15)
C7 0.0215(18) 0.026(2) 0.0147(16) 0.0040(13) 0.0090(15) 0.0076(15)
C8 0.0239(18) 0.0191(18) 0.0210(17) 0.0002(14) 0.0133(15) 0.0027(15)
C9 0.0238(19) 0.028(2) 0.0256(19) -0.0004(16) 0.0116(16) 0.0042(16)
C10 0.035(2) 0.031(2) 0.044(3) 0.008(2) 0.021(2) 0.0105(19)
C11 0.054(3) 0.023(2) 0.053(3) 0.001(2) 0.032(3) 0.005(2)
C12 0.042(3) 0.031(2) 0.041(2) -0.011(2) 0.019(2) -0.007(2)
C13 0.027(2) 0.032(2) 0.030(2) -0.0034(17) 0.0093(18) 0.0009(18)
Cu1 0.0316(3) 0.0315(3) 0.0241(2) -0.0019(2) 0.0167(2) 0.0047(2)
Cu2 0.0306(3) 0.0306(3) 0.0192(2) 0.00516(19) 0.0119(2) 0.0033(2)
I1 0.02335(13) 0.02339(13) 0.02163(12) 0.00249(9) 0.01173(10) -0.00119(9)
I2 0.02904(14) 0.02323(14) 0.01976(12) -0.00460(9) 0.01044(11) -0.00321(10)
S1 0.0253(5) 0.0228(5) 0.0178(4) 0.0010(3) 0.0110(4) 0.0025(4)
S2 0.0234(4) 0.0205(4) 0.0182(4) 0.0000(3) 0.0111(4) 0.0004(4)

loop_
_atom_type_symbol
_atom_type_description
_atom_type_scat_dispersion_real
_atom_type_scat_dispersion_imag
_atom_type_scat_source
C C 0.0033 0.0016 'International Tables Vol C Tables 4.2.6.8 and 6.1.1.4'
H H 0.0000 0.0000 'International Tables Vol C Tables 4.2.6.8 and 6.1.1.4'
Cu Cu 0.3201 1.2651 'International Tables Vol C Tables 4.2.6.8 and 6.1.1.4'
I I -0.4742 1.8119 'International Tables Vol C Tables 4.2.6.8 and 6.1.1.4'
S S 0.1246 0.1234 'International Tables Vol C Tables 4.2.6.8 and 6.1.1.4'

loop_
_geom_angle_atom_site_label_1
_geom_angle_atom_site_label_2
_geom_angle_atom_site_label_3
_geom_angle
_geom_angle_site_symmetry_1
_geom_angle_site_symmetry_3
C2 C1 C6 119.3(4) . .
C2 C1 H1 120.4 . .
C6 C1 H1 120.4 . .
C3 C2 C1 120.8(4) . .
C3 C2 H2 119.6 . .
C1 C2 H2 119.6 . .
C2 C3 C4 120.0(4) . .
C2 C3 H3 120.0 . .
C4 C3 H3 120.0 . .
C3 C4 C5 120.5(5) . .
C3 C4 H4 119.8 . .
C5 C4 H4 119.8 . .
C4 C5 C6 119.1(4) . .
C4 C5 H5 120.5 . .
C6 C5 H5 120.5 . .
C5 C6 C1 120.3(4) . .
C5 C6 S1 123.8(3) . .
C1 C6 S1 115.9(3) . .
S1 C7 S2 115.9(2) 5 .
S1 C7 H7A 108.3 5 .
S2 C7 H7A 108.3 . .
S1 C7 H7B 108.3 5 .
S2 C7 H7B 108.3 . .
H7A C7 H7B 107.4 . .
C13 C8 C9 120.8(4) . .
C13 C8 S2 121.6(3) . .
C9 C8 S2 117.6(3) . .
C10 C9 C8 119.2(4) . .
C10 C9 H9 120.4 . .
C8 C9 H9 120.4 . .
C9 C10 C11 120.5(4) . .
C9 C10 H10 119.8 . .
C11 C10 H10 119.8 . .
C12 C11 C10 120.0(4) . .
C12 C11 H11 120.0 . .
C10 C11 H11 120.0 . .
C11 C12 C13 120.2(4) . .
C11 C12 H12 119.9 . .
C13 C12 H12 119.9 . .
C8 C13 C12 119.3(4) . .
C8 C13 H13 120.3 . .
C12 C13 H13 120.3 . .
S1 Cu1 I2 110.98(3) . 2
S1 Cu1 Cu1 156.94(3) . 2
I2 Cu1 Cu1 60.559(18) 2 2
S1 Cu1 I2 111.45(3) . .
I2 Cu1 I2 112.40(2) 2 .
Cu1 Cu1 I2 59.646(19) 2 .
S1 Cu1 Cu2 134.42(3) . 2
I2 Cu1 Cu2 63.277(16) 2 2
Cu1 Cu1 Cu2 63.794(17) 2 2
I2 Cu1 Cu2 111.94(2) . 2
S1 Cu1 I1 94.42(3) . .
I2 Cu1 I1 116.159(19) 2 .
Cu1 Cu1 I1 108.586(11) 2 .
I2 Cu1 I1 110.162(19) . .
Cu2 Cu1 I1 57.704(16) 2 .
S1 Cu1 Cu2 139.14(3) . .
I2 Cu1 Cu2 108.392(19) 2 .
Cu1 Cu1 Cu2 58.496(17) 2 .
I2 Cu1 Cu2 61.112(17) . .
Cu2 Cu1 Cu2 58.64(2) 2 .
I1 Cu1 Cu2 57.911(16) . .
S2 Cu2 I1 114.19(3) . 2
S2 Cu2 Cu1 136.79(3) . 2
I1 Cu2 Cu1 63.208(16) 2 2
S2 Cu2 Cu2 157.50(3) . 2
I1 Cu2 Cu2 61.160(18) 2 2
Cu1 Cu2 Cu2 63.278(17) 2 2
S2 Cu2 I1 109.93(3) . .
I1 Cu2 I1 112.251(19) 2 .
Cu1 Cu2 I1 110.11(2) 2 .
Cu2 Cu2 I1 58.407(19) 2 .
S2 Cu2 I2 94.01(3) . .
I1 Cu2 I2 116.268(19) 2 .
Cu1 Cu2 I2 57.894(16) 2 .
Cu2 Cu2 I2 107.826(11) 2 .
I1 Cu2 I2 108.778(19) . .
S2 Cu2 Cu1 136.42(3) . .
I1 Cu2 Cu1 108.126(19) 2 .
Cu1 Cu2 Cu1 57.71(2) 2 .
Cu2 Cu2 Cu1 58.080(17) 2 .
I1 Cu2 Cu1 60.457(16) . .
I2 Cu2 Cu1 56.928(16) . .
Cu2 I1 Cu2 60.433(19) 2 .
Cu2 I1 Cu1 59.088(15) 2 .
Cu2 I1 Cu1 61.632(16) . .
Cu1 I2 Cu1 59.795(19) 2 .
Cu1 I2 Cu2 58.829(15) 2 .
Cu1 I2 Cu2 61.960(16) . .
C6 S1 C7 104.87(18) . 5
C6 S1 Cu1 111.30(12) . .
C7 S1 Cu1 100.61(12) 5 .
C8 S2 C7 102.78(17) . .
C8 S2 Cu2 112.93(13) . .
C7 S2 Cu2 98.39(12) . .

loop_
_geom_bond_atom_site_label_1
_geom_bond_atom_site_label_2
_geom_bond_distance
_geom_bond_site_symmetry_2
C1 C2 1.382(6) .
C1 C6 1.392(6) .
C1 H1 0.9500 .
C2 C3 1.366(8) .
C2 H2 0.9500 .
C3 C4 1.382(7) .
C3 H3 0.9500 .
C4 C5 1.387(7) .
C4 H4 0.9500 .
C5 C6 1.388(6) .
C5 H5 0.9500 .
C6 S1 1.776(4) .
C7 S1 1.810(3) 5
C7 S2 1.819(4) .
C7 H7A 0.9900 .
C7 H7B 0.9900 .
C8 C13 1.381(6) .
C8 C9 1.388(5) .
C8 S2 1.784(4) .
C9 C10 1.382(6) .
C9 H9 0.9500 .
C10 C11 1.383(7) .
C10 H10 0.9500 .
C11 C12 1.379(7) .
C11 H11 0.9500 .
C12 C13 1.391(6) .
C12 H12 0.9500 .
C13 H13 0.9500 .
Cu1 S1 2.3030(10) .
Cu1 I2 2.6347(5) 2
Cu1 Cu1 2.6387(10) 2
Cu1 I2 2.6589(6) .
Cu1 Cu2 2.6613(7) 2
Cu1 I1 2.7689(6) .
Cu1 Cu2 2.8005(7) .
Cu2 S2 2.3066(10) .
Cu2 I1 2.6220(5) 2
Cu2 Cu1 2.6613(7) 2
Cu2 Cu2 2.6774(10) 2
Cu2 I1 2.6965(6) .
Cu2 I2 2.7781(6) .
I1 Cu2 2.6220(5) 2
I2 Cu1 2.6347(5) 2
S1 C7 1.810(3) 5
